data_7203918
loop_
_publ_author_name
'Yufit, Dmitrii S.'
'Howard, Judith A. K.'
'Davidson, Matthew G.'

_publ_contact_author 'Dr. D.S.Yufit'
_publ_section_title
;
 Bonding in phosphorus ylides: topological analysis of experimental
 charge density distribution in triphenylphosphonium
 benzylide&#x200A;&#x2020;
;
_journal_issue 2
_journal_name_full 'Journal of the Chemical Society, Perkin Transactions 2'
_journal_page_first 249
_journal_paper_doi 10.1039/a908099f
_journal_year 2000
_chemical_formula_sum 'C25 H21 P'
_chemical_formula_weight 352.9
_chemical_name_systematic
;
triphenylphosphonium benzylide
;
_space_group_IT_number 14
_symmetry_cell_setting monoclinic
_symmetry_space_group_name_Hall '-P 2ybc'
_symmetry_space_group_name_H-M 'P 1 21/c 1'
_atom_type_scat_source 'International Tables Vol. IV Tables 2.2B and 2.3.1'
_cell_angle_alpha 90.00
_cell_angle_beta 91.52(1)
_cell_angle_gamma 90.00
_cell_formula_units_Z 4
_cell_length_a 9.397(1)
_cell_length_b 10.968(1)
_cell_length_c 18.397(1)
_cell_measurement_temperature 100.0(1)
_cell_volume 1895.4(3)
_computing_cell_refinement 'Bruker SMART'
_computing_data_collection 'Bruker SMART'
_computing_data_reduction 'Bruker SAINT'
_computing_molecular_graphics 'XD; Koritsanszky et al, (1995)'
_computing_publication_material 'XD; Koritsanszky et al, (1995)'
_computing_structure_refinement 'XD; Koritsanszky et al, (1995)'
_computing_structure_solution SHELXTL
_diffrn_measurement_device 'Bruker SMART CCD'
_diffrn_measurement_method \w-scan
_diffrn_radiation_type MoK\a
_diffrn_radiation_wavelength 0.71073
_diffrn_reflns_av_R_equivalents 0.045
_diffrn_reflns_limit_h_max 21
_diffrn_reflns_limit_h_min -21
_diffrn_reflns_limit_k_max 23
_diffrn_reflns_limit_k_min -24
_diffrn_reflns_limit_l_max 41
_diffrn_reflns_limit_l_min -41
_diffrn_reflns_number 99436
_diffrn_reflns_theta_max 54.5
_diffrn_standards_decay_% 0
_exptl_absorpt_coefficient_mu 0.15
_exptl_absorpt_correction_type none
_exptl_crystal_colour 'pale red'
_exptl_crystal_density_diffrn 1.235
_exptl_crystal_description block
_exptl_crystal_size_max 0.56
_exptl_crystal_size_mid 0.20
_exptl_crystal_size_min 0.16
_refine_diff_density_max 0.14
_refine_diff_density_min -0.10
_refine_ls_extinction_method none
_refine_ls_goodness_of_fit_ref 0.72
_refine_ls_hydrogen_treatment constr
_refine_ls_number_parameters 709
_refine_ls_number_reflns 10024
_refine_ls_R_factor_gt 0.022
_refine_ls_shift/su_max 0.00
_refine_ls_structure_factor_coef F
_refine_ls_weighting_details w=1/[\s^2^(Fo^2^)+(0.0200(Fo^2^)^2^]
_refine_ls_weighting_scheme calc
_refine_ls_wR_factor_ref 0.017
_reflns_number_gt 10024
_reflns_number_total 22695
_reflns_observed_criterion >2.5sigma(I)
_cod_data_source_file a908099f.txt
_cod_data_source_block DMAT1
_cod_depositor_comments
;
The following automatic conversions were performed:

'_refine_ls_weighting_scheme' value 'calc
w=1/[\s^2^(Fo^2^)+(0.0200(Fo^2^)^2^]' was changed to 'calc'. New tag
'_refine_ls_weighting_details' was created. The value of the new tag
was set to 'w=1/[\s^2^(Fo^2^)+(0.0200(Fo^2^)^2^]'.

Automatic conversion script
Id: cif_fix_values 3143 2015-03-26 13:38:13Z robertas 
;
_cod_original_cell_volume 1895.8(1)
_cod_original_sg_symbol_H-M 'P 2(1)/c'
_cod_database_code 7203918

loop_
_symmetry_equiv_pos_as_xyz
' +X,+Y,+Z'
' -X,1/2+Y,1/2-Z'
' -X,-Y,-Z'
' +X,1/2-Y,1/2+Z'

loop_
_atom_site_aniso_label
_atom_site_aniso_U_11
_atom_site_aniso_U_22
_atom_site_aniso_U_33
_atom_site_aniso_U_12
_atom_site_aniso_U_13
_atom_site_aniso_U_23
P(1) 0.01180(3) 0.01180(4) 0.01136(4) 0.00022(3) 0.00103(2) -.00022(3)
C(1) 0.0147(1) 0.0145(1) 0.0151(1) 0.0017(1) -0.0002(1) -0.0027(1)
C(2) 0.0151(1) 0.0136(1) 0.0124(1) -0.0001(1) 0.0009(1) -0.0008(1)
C(3) 0.0149(1) 0.0168(2) 0.0184(2) 0.0003(1) -0.0002(1) -0.0020(1)
C(4) 0.0160(2) 0.0220(2) 0.0230(2) -0.0016(2) -0.0025(1) 0.0001(2)
C(5) 0.0213(2) 0.0226(2) 0.0201(2) -0.0058(2) -0.0036(1) -0.0002(2)
C(6) 0.0254(2) 0.0170(2) 0.0161(2) -0.0044(2) -0.0012(1) -0.0019(1)
C(7) 0.0204(2) 0.0148(2) 0.0145(1) -0.0003(1) 0.0004(1) -0.0022(1)
C(8) 0.0145(1) 0.0136(1) 0.0139(1) 0.0010(1) 0.0005(1) 0.0007(1)
C(9) 0.0178(2) 0.0142(2) 0.0195(2) 0.0024(1) 0.0011(1) -0.0011(1)
C(10) 0.0236(2) 0.0151(2) 0.0269(2) 0.0050(1) -0.0020(2) -0.0009(2)
C(11) 0.0271(2) 0.0171(2) 0.0252(2) 0.0034(2) -0.0067(2) 0.0039(2)
C(12) 0.0267(2) 0.0227(2) 0.0180(2) 0.0030(2) -0.0029(2) 0.0062(2)
C(13) 0.0207(2) 0.0209(2) 0.0144(1) 0.0040(1) 0.0007(1) 0.0034(1)
C(14) 0.0139(1) 0.0138(1) 0.0124(1) -0.0011(1) 0.0019(1) -0.0007(1)
C(15) 0.0228(2) 0.0197(2) 0.0149(2) -0.0056(1) 0.0035(1) -0.0040(1)
C(16) 0.0294(2) 0.0247(2) 0.0149(2) -0.0038(2) 0.0051(2) -0.0052(2)
C(17) 0.0242(2) 0.0264(2) 0.0146(1) -0.0001(2) 0.0061(1) 0.0002(2)
C(18) 0.0190(2) 0.0219(2) 0.0168(2) -0.0027(1) 0.0042(1) 0.0030(1)
C(19) 0.0159(1) 0.0148(1) 0.0148(1) -0.0018(1) 0.0020(1) 0.0008(1)
C(20) 0.0126(1) 0.0144(2) 0.0138(1) -0.0001(1) 0.0007(1) 0.0008(1)
C(21) 0.0146(1) 0.0224(2) 0.0174(2) -0.0025(1) 0.0013(1) 0.0053(1)
C(22) 0.0146(2) 0.0305(2) 0.0217(2) -0.0041(2) 0.0028(1) 0.0049(2)
C(23) 0.0130(1) 0.0274(2) 0.0236(2) 0.0011(1) 0.0012(1) 0.0005(2)
C(24) 0.0152(2) 0.0194(2) 0.0244(2) 0.0027(1) -0.0023(1) 0.0016(2)
C(25) 0.0147(1) 0.0150(1) 0.0190(2) 0.0006(1) -0.0008(1) 0.0024(1)

loop_
_atom_site_label
_atom_site_fract_x
_atom_site_fract_y
_atom_site_fract_z
_atom_site_U_iso_or_equiv
P(1) 0.04554(4) 0.76988(3) 0.05950(1) 0.012
C(1) 0.06384(4) 0.89899(4) 0.10992(2) 0.015
C(2) 0.18974(4) 0.93950(4) 0.14950(2) 0.014
C(3) 0.31991(5) 0.87401(4) 0.15305(2) 0.017
C(4) 0.43665(5) 0.91520(5) 0.19436(3) 0.020
C(5) 0.43039(5) 1.02369(5) 0.23386(3) 0.021
C(6) 0.30467(6) 1.09163(4) 0.22952(2) 0.020
C(7) 0.18770(5) 1.05153(4) 0.18807(2) 0.017
C(8) 0.11775(4) 0.63552(4) 0.10497(2) 0.014
C(9) 0.21405(4) 0.55666(4) 0.07213(2) 0.017
C(10) 0.26952(5) 0.45708(4) 0.11075(3) 0.022
C(11) 0.22676(6) 0.43432(5) 0.18124(3) 0.023
C(12) 0.13135(6) 0.51250(5) 0.21454(3) 0.022
C(13) 0.07895(5) 0.61414(4) 0.17690(2) 0.019
C(14) 0.12712(4) 0.76990(4) -0.02922(2) 0.013
C(15) 0.09672(5) 0.68125(4) -0.08233(2) 0.019
C(16) 0.16591(6) 0.68441(5) -0.14848(3) 0.023
C(17) 0.26458(5) 0.77637(5) -0.16202(2) 0.022
C(18) 0.29272(5) 0.86608(5) -0.11002(3) 0.019
C(19) 0.22426(4) 0.86264(4) -0.04370(2) 0.015
C(20) -0.14255(4) 0.74839(3) 0.04128(2) 0.014
C(21) -0.22451(5) 0.66485(4) 0.07958(2) 0.018
C(22) -0.37182(5) 0.66110(5) 0.06786(3) 0.022
C(23) -0.43729(4) 0.74077(5) 0.01805(3) 0.021
C(24) -0.35560(5) 0.82296(4) -0.02100(3) 0.020
C(25) -0.20834(4) 0.82615(4) -0.00981(2) 0.016
H(1) -0.02641 0.95994 0.10741 0.034
H(3) 0.33081 0.79137 0.12148 0.027
H(4) 0.53356 0.86174 0.19521 0.035
H(5) 0.52006 1.05508 0.26698 0.035
H(6) 0.29733 1.17666 0.25910 0.035
H(7) 0.09461 1.10966 0.18473 0.025
H(9) 0.24571 0.57224 0.01672 0.028
H(10) 0.34378 0.39658 0.08481 0.029
H(11) 0.26898 0.35558 0.21003 0.043
H(12) 0.09626 0.49349 0.26899 0.041
H(13) 0.01150 0.67887 0.20410 0.032
H(15) 0.01917 0.61085 -0.07178 0.032
H(16) 0.14506 0.61467 -0.18905 0.026
H(17) 0.32066 0.77928 -0.21266 0.035
H(18) 0.37013 0.93699 -0.11970 0.029
H(19) 0.24554 0.93110 -0.00242 0.021
H(21) -0.17593 0.60177 0.11813 0.025
H(22) -0.42934 0.59193 0.09711 0.038
H(23) -0.55139 0.73806 0.00820 0.028
H(24) -0.40128 0.88231 -0.06247 0.029
H(25) -0.14316 0.88795 -0.04055 0.025

loop_
_geom_angle_atom_site_label_1
_geom_angle_atom_site_label_2
_geom_angle_atom_site_label_3
_geom_angle
_geom_angle_site_symmetry_1
_geom_angle_site_symmetry_2
_geom_angle_site_symmetry_3
_geom_angle_publ_flag
C(1) P(1) C(8) 113.2(1) 1_555 1_555 1_555 yes
C(1) P(1) C(14) 116.7(1) 1_555 1_555 1_555 yes
C(1) P(1) C(20) 107.1(1) 1_555 1_555 1_555 yes
C(8) P(1) C(14) 104.6(1) 1_555 1_555 1_555 yes
C(8) P(1) C(20) 109.3(1) 1_555 1_555 1_555 yes
C(14) P(1) C(20) 105.5(1) 1_555 1_555 1_555 yes
P(1) C(1) C(2) 127.0(1) 1_555 1_555 1_555 yes
P(1) C(1) H(1) 115.1(1) 1_555 1_555 1_555 yes
C(2) C(1) H(1) 117.6(1) 1_555 1_555 1_555 yes
C(1) C(2) C(3) 124.2(1) 1_555 1_555 1_555 yes
C(1) C(2) C(7) 119.8(1) 1_555 1_555 1_555 yes
C(3) C(2) C(7) 116.0(1) 1_555 1_555 1_555 yes
C(2) C(3) C(4) 121.8(1) 1_555 1_555 1_555 yes
C(2) C(3) H(3) 119.5(1) 1_555 1_555 1_555 yes
C(4) C(3) H(3) 118.7(1) 1_555 1_555 1_555 yes
C(3) C(4) C(5) 121.1(1) 1_555 1_555 1_555 yes
C(3) C(4) H(4) 118.8(1) 1_555 1_555 1_555 yes
C(5) C(4) H(4) 120.1(1) 1_555 1_555 1_555 yes
C(4) C(5) C(6) 118.2(1) 1_555 1_555 1_555 yes
C(4) C(5) H(5) 121.4(1) 1_555 1_555 1_555 yes
C(6) C(5) H(5) 120.4(1) 1_555 1_555 1_555 yes
C(5) C(6) C(7) 121.1(1) 1_555 1_555 1_555 yes
C(5) C(6) H(6) 119.7(1) 1_555 1_555 1_555 yes
C(7) C(6) H(6) 119.2(1) 1_555 1_555 1_555 yes
C(2) C(7) C(6) 121.8(1) 1_555 1_555 1_555 yes
C(2) C(7) H(7) 120.2(1) 1_555 1_555 1_555 yes
C(6) C(7) H(7) 118.0(1) 1_555 1_555 1_555 yes
P(1) C(8) C(9) 122.7(1) 1_555 1_555 1_555 yes
P(1) C(8) C(13) 117.8(1) 1_555 1_555 1_555 yes
C(9) C(8) C(13) 119.4(1) 1_555 1_555 1_555 yes
C(8) C(9) C(10) 120.0(1) 1_555 1_555 1_555 yes
C(8) C(9) H(9) 120.4(1) 1_555 1_555 1_555 yes
C(10) C(9) H(9) 119.6(1) 1_555 1_555 1_555 yes
C(9) C(10) C(11) 120.1(1) 1_555 1_555 1_555 yes
C(9) C(10) H(10) 119.4(1) 1_555 1_555 1_555 yes
C(11) C(10) H(10) 120.4(1) 1_555 1_555 1_555 yes
C(10) C(11) C(12) 120.3(1) 1_555 1_555 1_555 yes
C(10) C(11) H(11) 119.2(1) 1_555 1_555 1_555 yes
C(12) C(11) H(11) 120.5(1) 1_555 1_555 1_555 yes
C(11) C(12) C(13) 119.7(1) 1_555 1_555 1_555 yes
C(11) C(12) H(12) 120.2(1) 1_555 1_555 1_555 yes
C(13) C(12) H(12) 120.1(1) 1_555 1_555 1_555 yes
C(8) C(13) C(12) 120.3(1) 1_555 1_555 1_555 yes
C(8) C(13) H(13) 119.8(1) 1_555 1_555 1_555 yes
C(12) C(13) H(13) 119.9(1) 1_555 1_555 1_555 yes
P(1) C(14) C(15) 122.8(1) 1_555 1_555 1_555 yes
P(1) C(14) C(19) 117.6(1) 1_555 1_555 1_555 yes
C(15) C(14) C(19) 119.6(1) 1_555 1_555 1_555 yes
C(14) C(15) C(16) 120.0(1) 1_555 1_555 1_555 yes
C(14) C(15) H(15) 119.7(1) 1_555 1_555 1_555 yes
C(16) C(15) H(15) 120.4(1) 1_555 1_555 1_555 yes
C(15) C(16) C(17) 120.0(1) 1_555 1_555 1_555 yes
C(15) C(16) H(16) 120.2(1) 1_555 1_555 1_555 yes
C(17) C(16) H(16) 119.7(1) 1_555 1_555 1_555 yes
C(16) C(17) C(18) 120.2(1) 1_555 1_555 1_555 yes
C(16) C(17) H(17) 121.0(1) 1_555 1_555 1_555 yes
C(18) C(17) H(17) 118.8(1) 1_555 1_555 1_555 yes
C(17) C(18) C(19) 119.9(1) 1_555 1_555 1_555 yes
C(17) C(18) H(18) 120.7(1) 1_555 1_555 1_555 yes
C(19) C(18) H(18) 119.4(1) 1_555 1_555 1_555 yes
C(14) C(19) C(18) 120.4(1) 1_555 1_555 1_555 yes
C(14) C(19) H(19) 118.7(1) 1_555 1_555 1_555 yes
C(18) C(19) H(19) 120.9(1) 1_555 1_555 1_555 yes
P(1) C(20) C(21) 122.8(1) 1_555 1_555 1_555 yes
P(1) C(20) C(25) 117.2(1) 1_555 1_555 1_555 yes
C(21) C(20) C(25) 119.8(1) 1_555 1_555 1_555 yes
C(20) C(21) C(22) 119.9(1) 1_555 1_555 1_555 yes
C(20) C(21) H(21) 121.3(1) 1_555 1_555 1_555 yes
C(22) C(21) H(21) 118.8(1) 1_555 1_555 1_555 yes
C(21) C(22) C(23) 120.0(1) 1_555 1_555 1_555 yes
C(21) C(22) H(22) 116.7(1) 1_555 1_555 1_555 yes
C(23) C(22) H(22) 123.2(1) 1_555 1_555 1_555 yes
C(22) C(23) C(24) 120.2(1) 1_555 1_555 1_555 yes
C(22) C(23) H(23) 120.6(1) 1_555 1_555 1_555 yes
C(24) C(23) H(23) 119.2(1) 1_555 1_555 1_555 yes
C(23) C(24) C(25) 119.8(1) 1_555 1_555 1_555 yes
C(23) C(24) H(24) 122.5(1) 1_555 1_555 1_555 yes
C(25) C(24) H(24) 117.5(1) 1_555 1_555 1_555 yes
C(20) C(25) C(24) 120.2(1) 1_555 1_555 1_555 yes
C(20) C(25) H(25) 119.1(1) 1_555 1_555 1_555 yes
C(24) C(25) H(25) 120.8(1) 1_555 1_555 1_555 yes

loop_
_geom_bond_atom_site_label_1
_geom_bond_atom_site_label_2
_geom_bond_distance
_geom_bond_site_symmetry_1
_geom_bond_site_symmetry_2
_geom_bond_publ_flag
P(1) C(1) 1.6993(5) 1_555 1_555 yes
P(1) C(8) 1.8173(4) 1_555 1_555 yes
P(1) C(14) 1.8216(4) 1_555 1_555 yes
P(1) C(20) 1.8056(6) 1_555 1_555 yes
C(1) C(2) 1.4429(5) 1_555 1_555 yes
C(1) H(1) 1.0800(4) 1_555 1_555 yes
C(2) C(3) 1.4186(5) 1_555 1_555 yes
C(2) C(7) 1.4195(5) 1_555 1_555 yes
C(3) C(4) 1.3932(6) 1_555 1_555 yes
C(3) H(3) 1.0830(5) 1_555 1_555 yes
C(4) C(5) 1.3965(7) 1_555 1_555 yes
C(4) H(4) 1.0830(5) 1_555 1_555 yes
C(5) C(6) 1.3973(7) 1_555 1_555 yes
C(5) H(5) 1.0830(5) 1_555 1_555 yes
C(6) C(7) 1.3923(6) 1_555 1_555 yes
C(6) H(6) 1.0830(5) 1_555 1_555 yes
C(7) H(7) 1.0830(4) 1_555 1_555 yes
C(8) C(9) 1.4005(6) 1_555 1_555 yes
C(8) C(13) 1.4017(6) 1_555 1_555 yes
C(9) C(10) 1.3966(6) 1_555 1_555 yes
C(9) H(9) 1.0830(5) 1_555 1_555 yes
C(10) C(11) 1.3903(8) 1_555 1_555 yes
C(10) H(10) 1.0830(5) 1_555 1_555 yes
C(11) C(12) 1.3944(7) 1_555 1_555 yes
C(11) H(11) 1.0830(5) 1_555 1_555 yes
C(12) C(13) 1.3954(6) 1_555 1_555 yes
C(12) H(12) 1.0830(5) 1_555 1_555 yes
C(13) H(13) 1.0830(5) 1_555 1_555 yes
C(14) C(15) 1.4025(6) 1_555 1_555 yes
C(14) C(19) 1.3972(5) 1_555 1_555 yes
C(15) C(16) 1.3954(6) 1_555 1_555 yes
C(15) H(15) 1.0830(4) 1_555 1_555 yes
C(16) C(17) 1.3971(7) 1_555 1_555 yes
C(16) H(16) 1.0830(5) 1_555 1_555 yes
C(17) C(18) 1.3929(7) 1_555 1_555 yes
C(17) H(17) 1.0830(4) 1_555 1_555 yes
C(18) C(19) 1.3948(5) 1_555 1_555 yes
C(18) H(18) 1.0830(5) 1_555 1_555 yes
C(19) H(19) 1.0830(4) 1_555 1_555 yes
C(20) C(21) 1.3994(5) 1_555 1_555 yes
C(20) C(25) 1.4009(5) 1_555 1_555 yes
C(21) C(22) 1.3959(6) 1_555 1_555 yes
C(21) H(21) 1.0830(4) 1_555 1_555 yes
C(22) C(23) 1.3972(7) 1_555 1_555 yes
C(22) H(22) 1.0830(5) 1_555 1_555 yes
C(23) C(24) 1.3956(7) 1_555 1_555 yes
C(23) H(23) 1.0830(4) 1_555 1_555 yes
C(24) C(25) 1.3941(5) 1_555 1_555 yes
C(24) H(24) 1.0830(5) 1_555 1_555 yes
C(25) H(25) 1.0830(4) 1_555 1_555 yes
